data_2202407
loop_
_publ_author_name
'Jones, Peter G.'

_publ_section_title
;
 <i>N</i>-Hydroxysuccinimide
;
_journal_issue 12
_journal_name_full 'Acta Crystallographica Section E'
_journal_page_first o1951
_journal_page_last o1952
_journal_paper_doi 10.1107/S1600536803025704
_journal_volume 59
_journal_year 2003
_chemical_formula_iupac 'C4 H5 N O3'
_chemical_formula_moiety 'C4 H5 N O3'
_chemical_formula_sum 'C4 H5 N O3'
_chemical_formula_weight 115.09
_chemical_name_systematic ?
_space_group_IT_number 19
_symmetry_cell_setting orthorhombic
_symmetry_space_group_name_Hall 'P 2ac 2ab'
_symmetry_space_group_name_H-M 'P 21 21 21'
_atom_sites_solution_hydrogens geom
_atom_sites_solution_primary direct
_atom_sites_solution_secondary difmap
_audit_creation_method SHELXL-97
_cell_angle_alpha 90.00
_cell_angle_beta 90.00
_cell_angle_gamma 90.00
_cell_formula_units_Z 4
_cell_length_a 5.4266(8)
_cell_length_b 7.2419(12)
_cell_length_c 12.445(2)
_cell_measurement_reflns_used 3627
_cell_measurement_temperature 133(2)
_cell_measurement_theta_max 30.5
_cell_measurement_theta_min 2.8
_cell_volume 489.07(13)
_computing_cell_refinement 'SAINT (Bruker, 1998)'
_computing_data_collection 'SMART (Bruker, 1998)'
_computing_data_reduction SAINT
_computing_molecular_graphics 'XP (Siemens, 1994)'
_computing_publication_material SHELXL97
_computing_structure_refinement 'SHELXL97 (Sheldrick, 1997)'
_computing_structure_solution 'SHELXS97 (Sheldrick, 1990)'
_diffrn_ambient_temperature 133(2)
_diffrn_detector_area_resol_mean 8.192
_diffrn_measured_fraction_theta_full 0.999
_diffrn_measured_fraction_theta_max 0.999
_diffrn_measurement_device_type 'Bruker SMART 1000 CCD'
_diffrn_measurement_method \w
_diffrn_radiation_monochromator graphite
_diffrn_radiation_source 'fine-focus sealed tube'
_diffrn_radiation_type MoK\a
_diffrn_radiation_wavelength 0.71073
_diffrn_reflns_av_R_equivalents 0.0714
_diffrn_reflns_av_sigmaI/netI 0.0281
_diffrn_reflns_limit_h_max 7
_diffrn_reflns_limit_h_min -7
_diffrn_reflns_limit_k_max 10
_diffrn_reflns_limit_k_min -10
_diffrn_reflns_limit_l_max 17
_diffrn_reflns_limit_l_min -17
_diffrn_reflns_number 5566
_diffrn_reflns_theta_full 30.00
_diffrn_reflns_theta_max 30.01
_diffrn_reflns_theta_min 3.25
_diffrn_standards_decay_% 0
_diffrn_standards_interval_count 0
_diffrn_standards_interval_time 0
_diffrn_standards_number 0
_exptl_absorpt_coefficient_mu 0.136
_exptl_absorpt_correction_type none
_exptl_crystal_colour colourless
_exptl_crystal_density_diffrn 1.563
_exptl_crystal_density_method 'not measured'
_exptl_crystal_description 'irregular tablet'
_exptl_crystal_F_000 240
_exptl_crystal_size_max 0.30
_exptl_crystal_size_mid 0.25
_exptl_crystal_size_min 0.10
_refine_diff_density_max 0.480
_refine_diff_density_min -0.203
_refine_ls_extinction_method none
_refine_ls_goodness_of_fit_ref 1.048
_refine_ls_hydrogen_treatment mixed
_refine_ls_matrix_type full
_refine_ls_number_parameters 77
_refine_ls_number_reflns 860
_refine_ls_number_restraints 0
_refine_ls_restrained_S_all 1.048
_refine_ls_R_factor_all 0.0439
_refine_ls_R_factor_gt 0.0409
_refine_ls_shift/su_max 0.000
_refine_ls_shift/su_mean 0.000
_refine_ls_structure_factor_coef Fsqd
_refine_ls_weighting_details 'calc w = 1/[\s^2^(Fo^2^)+(0.0857P)^2^+0.0226P] where P = (Fo^2^+2Fc^2^)/3'
_refine_ls_weighting_scheme calc
_refine_ls_wR_factor_gt 0.1056
_refine_ls_wR_factor_ref 0.1085
_reflns_number_gt 803
_reflns_number_total 860
_reflns_threshold_expression I>2\s(I)
_cod_data_source_file bt6380.cif
_cod_data_source_block I
_cod_depositor_comments
;
The following automatic conversions were performed:
'_geom_bond_publ_flag' value 'Y' changed to 'y' according to
'/home/saulius/struct/CIF-dictionaries/cif_core.dic' dictionary named
'cif_core.dic' version 2.4.1 from 2010-06-29 (8 times).

Automatic conversion script
Id: cif_fix_enum 1527 2010-12-29 10:47:43Z saulius 

The following automatic conversions were performed:

'_geom_bond_publ_flag' value 'Y' changed to 'y' according to
/home/saulius/struct/CIF-dictionaries/cif_core.dic dictionary named
'cif_core.dic' version 2.4.1 from 2010-06-29 (8
times).

'_geom_angle_publ_flag' value 'Y' changed to 'y' according
to /home/saulius/struct/CIF-dictionaries/cif_core.dic dictionary
named 'cif_core.dic' version 2.4.1 from 2010-06-29 (11 times).

Automatic conversion script
Id: cif_fix_values 1715 2011-07-08 13:25:40Z adriana 
;
_cod_original_cell_volume 489.09(13)
_cod_database_code 2202407
_cod_database_fobs_code 2202407

loop_
_symmetry_equiv_pos_as_xyz
'x, y, z'
'-x+1/2, -y, z+1/2'
'-x, y+1/2, -z+1/2'
'x+1/2, -y+1/2, -z'

loop_
_atom_site_label
_atom_site_fract_x
_atom_site_fract_y
_atom_site_fract_z
_atom_site_U_iso_or_equiv
_atom_site_adp_type
_atom_site_calc_flag
_atom_site_refinement_flags
_atom_site_occupancy
_atom_site_disorder_assembly
_atom_site_disorder_group
_atom_site_type_symbol
C1 0.3418(3) 0.45792(19) 0.36706(11) 0.0183(3) Uani d . 1 . . C
C2 0.4766(3) 0.5929(2) 0.29615(11) 0.0210(3) Uani d . 1 . . C
H2A 0.3675 0.6966 0.2755 0.025 Uiso calc R 1 . . H
H2B 0.5367 0.5314 0.2301 0.025 Uiso calc R 1 . . H
C3 0.6938(3) 0.6623(2) 0.36469(12) 0.0222(3) Uani d . 1 . . C
H3A 0.8527 0.6213 0.3337 0.027 Uiso calc R 1 . . H
H3B 0.6934 0.7988 0.3689 0.027 Uiso calc R 1 . . H
C4 0.6549(3) 0.5788(2) 0.47386(13) 0.0210(3) Uani d . 1 . . C
N 0.4578(2) 0.45687(16) 0.46436(10) 0.0189(3) Uani d . 1 . . N
O1 0.1590(2) 0.36643(15) 0.34513(9) 0.0232(3) Uani d . 1 . . O
O2 0.7672(3) 0.60296(19) 0.55634(10) 0.0321(3) Uani d . 1 . . O
O3 0.3621(2) 0.36006(16) 0.54995(9) 0.0237(3) Uani d . 1 . . O
H0 0.494(7) 0.282(4) 0.575(2) 0.063(8) Uiso d . 1 . . H

loop_
_atom_site_aniso_label
_atom_site_aniso_U_11
_atom_site_aniso_U_22
_atom_site_aniso_U_33
_atom_site_aniso_U_12
_atom_site_aniso_U_13
_atom_site_aniso_U_23
C1 0.0211(6) 0.0130(6) 0.0208(6) 0.0023(5) 0.0012(5) -0.0006(5)
C2 0.0271(7) 0.0155(6) 0.0203(6) -0.0023(6) 0.0009(6) 0.0007(5)
C3 0.0209(6) 0.0181(6) 0.0277(7) -0.0007(6) 0.0006(6) 0.0036(5)
C4 0.0208(6) 0.0147(6) 0.0274(7) 0.0000(6) -0.0018(6) 0.0018(5)
N 0.0209(6) 0.0149(5) 0.0208(6) -0.0008(5) -0.0006(5) 0.0037(4)
O1 0.0240(5) 0.0220(5) 0.0236(5) -0.0038(5) -0.0010(5) 0.0013(4)
O2 0.0356(7) 0.0299(7) 0.0307(6) -0.0073(5) -0.0109(6) 0.0037(5)
O3 0.0254(6) 0.0231(6) 0.0227(5) 0.0005(5) 0.0017(5) 0.0081(4)

loop_
_atom_type_symbol
_atom_type_description
_atom_type_scat_dispersion_real
_atom_type_scat_dispersion_imag
_atom_type_scat_source
C C 0.0033 0.0016 'International Tables Vol C Tables 4.2.6.8 and 6.1.1.4'
H H 0.0000 0.0000 'International Tables Vol C Tables 4.2.6.8 and 6.1.1.4'
N N 0.0061 0.0033 'International Tables Vol C Tables 4.2.6.8 and 6.1.1.4'
O O 0.0106 0.0060 'International Tables Vol C Tables 4.2.6.8 and 6.1.1.4'

loop_
_geom_angle_atom_site_label_1
_geom_angle_atom_site_label_2
_geom_angle_atom_site_label_3
_geom_angle
_geom_angle_publ_flag
O1 C1 N 124.65(13) y
O1 C1 C2 127.90(13) y
N C1 C2 107.44(12) y
C1 C2 C3 105.01(13) y
C4 C3 C2 105.20(12) y
O2 C4 N 123.54(14) y
O2 C4 C3 129.80(14) y
N C4 C3 106.65(13) y
C1 N O3 121.03(12) y
C1 N C4 115.22(12) y
O3 N C4 123.17(12) y
C1 C2 H2A 110.7 ?
C3 C2 H2A 110.7 ?
C1 C2 H2B 110.7 ?
C3 C2 H2B 110.7 ?
H2A C2 H2B 108.8 ?
C4 C3 H3A 110.7 ?
C2 C3 H3A 110.7 ?
C4 C3 H3B 110.7 ?
C2 C3 H3B 110.7 ?
H3A C3 H3B 108.8 ?
N O3 H0 105.7(18) ?

loop_
_geom_bond_atom_site_label_1
_geom_bond_atom_site_label_2
_geom_bond_site_symmetry_2
_geom_bond_distance
_geom_bond_publ_flag
C1 O1 . 1.224(2) y
C1 N . 1.365(2) y
C1 C2 . 1.507(2) y
C2 C3 . 1.539(2) y
C3 C4 . 1.502(2) y
C4 O2 . 1.207(2) y
C4 N . 1.392(2) y
N O3 . 1.3769(16) y
C2 H2A . 0.9900 ?
C2 H2B . 0.9900 ?
C3 H3A . 0.9900 ?
C3 H3B . 0.9900 ?
O3 H0 . 0.97(3) ?

loop_
_geom_hbond_atom_site_label_D
_geom_hbond_atom_site_label_H
_geom_hbond_atom_site_label_A
_geom_hbond_site_symmetry_A
_geom_hbond_distance_DH
_geom_hbond_distance_HA
_geom_hbond_distance_DA
_geom_hbond_angle_DHA
O3 H0 O1 4_556 0.97(3) 1.71(3) 2.6442(16) 161(3)
C3 H3A O1 1_655 0.99 2.49 3.320(2) 142
C2 H2B O2 2_664 0.99 2.60 3.585(2) 174

loop_
_geom_torsion_atom_site_label_1
_geom_torsion_atom_site_label_2
_geom_torsion_atom_site_label_3
_geom_torsion_atom_site_label_4
_geom_torsion
O1 C1 C2 C3 -178.69(15)
N C1 C2 C3 2.65(16)
C1 C2 C3 C4 -5.83(16)
C2 C3 C4 O2 -174.31(18)
C2 C3 C4 N 6.99(16)
O1 C1 N O3 -5.2(2)
C2 C1 N O3 173.48(12)
O1 C1 N C4 -176.73(14)
C2 C1 N C4 1.98(17)
O2 C4 N C1 175.34(16)
C3 C4 N C1 -5.86(17)
O2 C4 N O3 4.0(2)
C3 C4 N O3 -177.16(12)

loop_
_cod_related_entry_id
_cod_related_entry_database
_cod_related_entry_code
1 ChemSpider 72416
